data_1575635
loop_
_publ_author_name
'Hu, Kewei'
'Ge, Yu'
'Yang, Hang'
'Xu, Yue'
'Qian, Jiahao'
'Zhu, Xuncheng'
'Wu, Yue'
'Cui, Chaohua'
'Li, Yongfang'

_publ_section_title
;
 Dispersion effect of chlorination-induced intermolecular stacking
 optimization of small-molecule acceptors for high-performance organic
 solar cells
;
_journal_issue 20
_journal_name_full 'Energy &amp; Environmental Science'
_journal_page_first 9194
_journal_page_last 9204
_journal_paper_doi 10.1039/D5EE04322K
_journal_volume 18
_journal_year 2025
_chemical_formula_moiety 'C86 H91 Cl F4 N8 O2 S4'
_chemical_formula_sum 'C86 H91 Cl F4 N8 O2 S4'
_chemical_formula_weight 1508.35
_chemical_name_systematic QX-Cl
_space_group_crystal_system monoclinic
_space_group_IT_number 15
_space_group_name_Hall '-C 2yc'
_space_group_name_H-M_alt 'C 1 2/c 1'
_atom_sites_solution_hydrogens mixed
_atom_sites_solution_primary dual
_audit_creation_date 2024-10-09
_audit_creation_method
;
Olex2 1.5
(compiled 2024.02.16 svn.r378c4104 for OlexSys, GUI svn.r6928)
;
_audit_update_record
;
2025-06-16 deposited with the CCDC.	2025-09-05 downloaded from the CCDC.
;
_cell_angle_alpha 90
_cell_angle_beta 106.79(2)
_cell_angle_gamma 90
_cell_formula_units_Z 8
_cell_length_a 24.281(18)
_cell_length_b 23.137(15)
_cell_length_c 32.47(2)
_cell_measurement_reflns_used 8305
_cell_measurement_temperature 223.00
_cell_measurement_theta_max 22.74
_cell_measurement_theta_min 2.44
_cell_volume 17464(2)
_computing_cell_refinement 'SAINT V8.40B (Bruker, 2019)'
_computing_data_collection 'APEX5 V2023.9-2 (Bruker, 2023)'
_computing_data_reduction 'SAINT V8.40B (Bruker, 2019)'
_computing_molecular_graphics 'Olex2 1.5 (Dolomanov et al., 2009)'
_computing_publication_material 'Olex2 1.5 (Dolomanov et al., 2009)'
_computing_structure_refinement 'SHELXL 2019/3 (Sheldrick, 2015)'
_computing_structure_solution 'SHELXT 2018/2 (Sheldrick, 2018)'
_diffrn_ambient_temperature 223.00
_diffrn_detector CPAD
_diffrn_detector_area_resol_mean 7.41
_diffrn_detector_type 'Bruker PHOTON II'
_diffrn_measured_fraction_theta_full 0.998
_diffrn_measured_fraction_theta_max 0.998
_diffrn_measurement_device 'four-circle diffractometer'
_diffrn_measurement_device_type 'Bruker D8 VENTURE TXS PHOTON II'
_diffrn_measurement_method '\w and \f shutterless scans'
_diffrn_measurement_specimen_support 'nylon loop'
_diffrn_radiation_monochromator 'Helios Multi-layer Optic'
_diffrn_radiation_probe x-ray
_diffrn_radiation_type MoK\a
_diffrn_radiation_wavelength 0.71073
_diffrn_reflns_av_R_equivalents 0.1376
_diffrn_reflns_av_unetI/netI 0.0669
_diffrn_reflns_Laue_measured_fraction_full 0.998
_diffrn_reflns_Laue_measured_fraction_max 0.998
_diffrn_reflns_limit_h_max 28
_diffrn_reflns_limit_h_min -28
_diffrn_reflns_limit_k_max 27
_diffrn_reflns_limit_k_min -27
_diffrn_reflns_limit_l_max 38
_diffrn_reflns_limit_l_min -37
_diffrn_reflns_number 170729
_diffrn_reflns_point_group_measured_fraction_full 0.998
_diffrn_reflns_point_group_measured_fraction_max 0.998
_diffrn_reflns_theta_full 25.027
_diffrn_reflns_theta_max 25.027
_diffrn_reflns_theta_min 1.981
_diffrn_source TXS
_diffrn_source_current 1.0
_diffrn_source_power 0.05
_diffrn_source_type 'Rotaing Anode'
_diffrn_source_voltage 50.0
_diffrn_standards_number 0
_exptl_absorpt_coefficient_mu 0.196
_exptl_absorpt_correction_T_max 0.7452
_exptl_absorpt_correction_T_min 0.6857
_exptl_absorpt_correction_type multi-scan
_exptl_absorpt_process_details
;
SADABS-2016/2 (Bruker,2016/2) was used for absorption correction.
wR2(int) was 0.1438 before and 0.0835 after correction.
The Ratio of minimum to maximum transmission is 0.9202.
The \l/2 correction factor is Not present.
;
_exptl_crystal_density_diffrn 1.147
_exptl_crystal_description block
_exptl_crystal_F_000 6368
_exptl_crystal_recrystallization_method 'Re-crystallisation from solvent'
_exptl_crystal_size_max 0.12
_exptl_crystal_size_mid 0.1
_exptl_crystal_size_min 0.09
_refine_diff_density_max 0.693
_refine_diff_density_min -0.632
_refine_diff_density_rms 0.085
_refine_ls_extinction_method none
_refine_ls_goodness_of_fit_ref 1.148
_refine_ls_hydrogen_treatment constr
_refine_ls_matrix_type full
_refine_ls_number_parameters 963
_refine_ls_number_reflns 15389
_refine_ls_number_restraints 326
_refine_ls_restrained_S_all 1.274
_refine_ls_R_factor_all 0.2365
_refine_ls_R_factor_gt 0.1459
_refine_ls_shift/su_max 0.006
_refine_ls_shift/su_mean 0.000
_refine_ls_structure_factor_coef Fsqd
_refine_ls_weighting_details 'w=1/[\s^2^(Fo^2^)+(0.0300P)^2^+150.0000P] where P=(Fo^2^+2Fc^2^)/3'
_refine_ls_weighting_scheme calc
_refine_ls_wR_factor_gt 0.3053
_refine_ls_wR_factor_ref 0.3449
_reflns_Friedel_coverage 0.000
_reflns_number_gt 6445
_reflns_number_total 15389
_reflns_threshold_expression 'I > 2\s(I)'
_cod_data_source_file d5ee04322k2.cif
_cod_data_source_block b240927c_0m
_cod_depositor_comments
;
The following automatic conversions were performed:

data item '_diffrn_radiation_probe' value 'X-ray' was changed to
'x-ray' in accordance with the
/home/data/users/saulius/crontab/automatic-downloads/rss-feeds/RSC/lib/dictionaries/cif_core.dic
dictionary named 'cif_core.dic' version 2.4.2 last updated on
2011-04-26.

Automatic conversion script
Id: cif_fix_values 8170 2020-07-09 18:12:32Z antanas 

 Adding full bibliography for 1575635--1575637.cif.
;
_cod_original_cell_volume 17462(22)
_cod_database_code 1575635
_shelx_shelxl_version_number 2019/3
_shelx_space_group_comment
;
The symmetry employed for this shelxl refinement is uniquely defined
by the following loop, which should always be used as a source of
symmetry information in preference to the above space-group names.
They are only intended as comments.
;
_shelx_estimated_absorpt_t_max 0.983
_shelx_estimated_absorpt_t_min 0.977
_olex2_refinement_description
;
1. Fixed Uiso
 At 1.2 times of:
  All C(H) groups, All C(H,H) groups
 At 1.5 times of:
  All C(H,H,H) groups
2. Restrained distances
 C2_1-C1_1 = C3_1-C2_1 = C4_1-C3_1 = C5_1-C4_1 = C6_1-C5_1 = C7_1-C2_1 = C8_1-
 C7_1 = C9_1-C8_1 = C9_1-C10_1 = C11_1-C10_1 = C12_1-C11_1
 C2_2-C1_2 = C3_2-C2_2 = C4_2-C3_2 = C5_2-C4_2 = C6_2-C5_2 = C7_2-C2_2 = C8_2-
 C7_2 = C9_2-C8_2 = C9_2-C10_2 = C11_2-C10_2 = C12_2-C11_2
 1.5 with sigma of 0.01
 C2_3-C1_3 = C3_3-C2_3 = C4_3-C3_3 = C5_3-C2_3 = C6_3-C5_3 = C7_3-C6_3 = C8_3-
 C7_3
 C2_4-C1_4 = C3_4-C2_4 = C4_4-C3_4 = C5_4-C2_4 = C6_4-C5_4 = C7_4-C6_4 = C8_4-
 C7_4
 1.5 with sigma of 0.01
 C4_1-C6_1 = C3_1-C5_1 = C4_1-C2_1 = C7_1-C3_1 = C2_1-C8_1 = C7_1-C9_1 = C8_1-
 C10_1 = C9_1-C11_1 = C10_1-C12_1 = C1_1-C7_1 = C1_1-C3_1
 C4_2-C6_2 = C3_2-C5_2 = C4_2-C2_2 = C7_2-C3_2 = C2_2-C8_2 = C7_2-C9_2 = C8_2-
 C10_2 = C9_2-C11_2 = C10_2-C12_2 = C1_2-C7_2 = C1_2-C3_2
 2.5 with sigma of 0.01
 C4_3-C2_3 = C3_3-C5_3 = C3_3-C1_3 = C2_3-C6_3 = C5_3-C7_3 = C6_3-C8_3 = C1_3-
 C5_3
 C4_4-C2_4 = C3_4-C5_4 = C3_4-C1_4 = C2_4-C6_4 = C5_4-C7_4 = C6_4-C8_4 = C1_4-
 C5_4
 2.5 with sigma of 0.01
3. Uiso/Uaniso restraints and constraints
C1_1 \\sim C2_1 \\sim C7_1 \\sim C3_1 \\sim C4_1 \\sim C8_1 \\sim C9_1 \\sim
C5_1 \\sim C6_1 \\sim C12_1 \\sim C11_1 \\sim C10_1 \\sim C1_2 \\sim C2_2 \\sim
C7_2 \\sim C3_2 \\sim C4_2 \\sim C8_2 \\sim C9_2 \\sim C5_2 \\sim C6_2 \\sim
C12_2 \\sim C11_2 \\sim C10_2: within 2A with sigma of 0.01 and sigma for
terminal atoms of 0.02 within 2A
C1_3 \\sim C2_3 \\sim C5_3 \\sim C6_3 \\sim C3_3 \\sim C7_3 \\sim C8_3 \\sim
C4_3 \\sim C1_4 \\sim C2_4 \\sim C5_4 \\sim C6_4 \\sim C3_4 \\sim C7_4 \\sim
C8_4 \\sim C4_4: within 2A with sigma of 0.01 and sigma for terminal atoms of
0.02 within 2A
C4_1 \\sim C5_1: within 2A with sigma of 0.007 and sigma for terminal atoms of
0.014 within 2A
C1_2 \\sim C2_2: within 2A with sigma of 0.005 and sigma for terminal atoms of
0.01 within 2A
C7_2 \\sim C8_2: within 2A with sigma of 0.007 and sigma for terminal atoms of
0.014 within 2A
C6_3 \\sim C7_3: within 2A with sigma of 0.007 and sigma for terminal atoms of
0.014 within 2A
C6_4 \\sim C7_4: within 2A with sigma of 0.007 and sigma for terminal atoms of
0.014 within 2A
C32 \\sim C1_2: within 2A with sigma of 0.01 and sigma for terminal atoms of
0.02 within 2A
C1_3 \\sim N4: within 2A with sigma of 0.01 and sigma for terminal atoms of
0.02 within 2A
C3_2 \\sim C4_2: within 2A with sigma of 0.007 and sigma for terminal atoms of
0.014 within 2A
C8_4 \\sim C7_4: within 2A with sigma of 0.007 and sigma for terminal atoms of
0.014 within 2A
C5_2 \\sim C6_2: within 2A with sigma of 0.007 and sigma for terminal atoms of
0.014 within 2A
C8_2 \\sim C9_2: within 2A with sigma of 0.007 and sigma for terminal atoms of
0.014 within 2A
C11_2 \\sim C12_2 \\sim C10_2: within 2A with sigma of 0.007 and sigma for
terminal atoms of 0.014 within 2A
4. Others
 Sof(Cl1A)=Sof(H27)=1-FVAR(1)
 Sof(Cl1)=Sof(H26)=FVAR(1)
5.a Riding coordinates:
 C6(H6A,H6B,H6C), C1(H1A,H1B)
5.b Ternary CH refined with riding coordinates:
 C2(H2), C2(H2), C2(H2), C2(H2)
5.c Secondary CH2 refined with riding coordinates:
 C1(H1A,H1B), C3(H3A,H3B), C4(H4A,H4B), C5(H5A,H5B), C7(H7A,H7B), C8(H8A,H8B),
 C9(H9A,H9B), C10(H10A,H10B), C11(H11A,H11B), C1(H1A,H1B), C3(H3A,H3B), C4(H4A,
 H4B), C5(H5A,H5B), C7(H7A,H7B), C8(H8A,H8B), C9(H9A,H9B), C10(H10A,H10B),
 C11(H11A,H11B), C3(H3A,H3B), C5(H5A,H5B), C6(H6A,H6B), C7(H7A,H7B), C1(H1A,
 H1B), C3(H3A,H3B), C5(H5A,H5B), C6(H6A,H6B), C7(H7A,H7B)
5.d Aromatic/amide H refined with riding coordinates:
 C1(H1), C4(H4), C13(H13), C26(H26), C27(H27), C34(H34), C38(H38), C41(H41)
5.e Idealised Me refined as rotating group:
 C6(H6A,H6B,H6C), C12(H12A,H12B,H12C), C12(H12A,H12B,H12C), C4(H4A,H4B,H4C),
 C8(H8A,H8B,H8C), C4(H4A,H4B,H4C), C8(H8A,H8B,H8C)
;
_smtbx_masks_void_probe_radius 1.2
_smtbx_masks_void_truncation_radius 1.2
_olex2_submission_special_instructions 'No special instructions were received'
_site XU

loop_
_space_group_symop_operation_xyz
'x, y, z'
'-x, y, -z+1/2'
'x+1/2, y+1/2, z'
'-x+1/2, y+1/2, -z+1/2'
'-x, -y, -z'
'x, -y, z-1/2'
'-x+1/2, -y+1/2, -z'
'x+1/2, -y+1/2, z-1/2'

loop_
_atom_site_label
_atom_site_type_symbol
_atom_site_fract_x
_atom_site_fract_y
_atom_site_fract_z
_atom_site_U_iso_or_equiv
_atom_site_adp_type
_atom_site_occupancy
_atom_site_site_symmetry_order
_atom_site_calc_flag
_atom_site_refinement_flags_posn
_atom_site_refinement_flags_adp
_atom_site_refinement_flags_occupancy
_atom_site_disorder_assembly
_atom_site_disorder_group
Cl1 Cl 0.7982(3) 0.2744(2) 0.6517(2) 0.163(3) Uani 0.612(7) 1 d . . P A 1
Cl1A Cl 0.8903(4) 0.3293(4) 0.7381(4) 0.206(6) Uani 0.388(7) 1 d . . P A 2
S1 S 0.89657(10) 0.72004(12) 0.74052(8) 0.1014(9) Uani 1 1 d . . . . .
S2 S 0.92164(11) 0.54211(13) 0.75572(9) 0.1130(10) Uani 1 1 d . . . . .
S3 S 0.65621(11) 0.40823(10) 0.55063(8) 0.0961(8) Uani 1 1 d . . . . .
S4 S 0.57445(10) 0.55756(10) 0.49043(8) 0.0905(8) Uani 1 1 d . . . . .
F1 F 0.9392(4) 1.0581(4) 0.7673(3) 0.183(3) Uani 1 1 d . . . . .
F2 F 1.0395(5) 1.0604(4) 0.8314(3) 0.227(5) Uani 1 1 d . . . . .
F3 F 0.2835(3) 0.6882(3) 0.2817(2) 0.161(3) Uani 1 1 d . . . . .
F4 F 0.3496(3) 0.7644(3) 0.3322(2) 0.155(3) Uani 1 1 d . . . . .
O1 O 0.9079(3) 0.8336(3) 0.7495(2) 0.119(2) Uani 1 1 d . . . . .
O2 O 0.5018(3) 0.6295(3) 0.4370(2) 0.124(3) Uani 1 1 d . . . . .
N1 N 1.1533(6) 0.9102(7) 0.9090(4) 0.226(7) Uani 1 1 d . . . . .
N2 N 1.1233(7) 0.7313(7) 0.8844(5) 0.176(6) Uani 1 1 d . . . . .
N3 N 0.8029(3) 0.6173(3) 0.6691(2) 0.090(2) Uani 1 1 d . . . . .
N4 N 0.6984(3) 0.5637(3) 0.5858(2) 0.090(2) Uani 1 1 d . U . . .
N5 N 0.8562(4) 0.4275(4) 0.7045(3) 0.118(3) Uani 1 1 d . . . . .
N6 N 0.7671(3) 0.3826(4) 0.6357(3) 0.110(3) Uani 1 1 d . . . . .
N7 N 0.4134(4) 0.3825(5) 0.3763(4) 0.140(4) Uani 1 1 d . . . . .
N8 N 0.2964(4) 0.4800(5) 0.2813(3) 0.144(4) Uani 1 1 d . . . . .
C1 C 1.0452(7) 0.9612(7) 0.8351(4) 0.147(6) Uani 1 1 d . . . . .
H1 H 1.080614 0.963350 0.856600 0.177 Uiso 1 1 calc R U . . .
C2 C 1.0199(9) 1.0077(8) 0.8184(6) 0.161(7) Uani 1 1 d . . . . .
C3 C 0.9652(8) 1.0081(7) 0.7852(5) 0.148(5) Uani 1 1 d . . . . .
C4 C 0.9384(6) 0.9580(6) 0.7691(4) 0.125(4) Uani 1 1 d . . . . .
H4 H 0.903405 0.956426 0.747095 0.150 Uiso 1 1 calc R U . . .
C5 C 0.9680(5) 0.9095(6) 0.7883(4) 0.121(4) Uani 1 1 d . . . . .
C6 C 1.0211(6) 0.9085(6) 0.8219(4) 0.116(4) Uani 1 1 d . . . . .
C7 C 1.0379(5) 0.8506(7) 0.8328(3) 0.127(4) Uani 1 1 d . . . . .
C8 C 0.9950(4) 0.8095(6) 0.8065(3) 0.109(3) Uani 1 1 d . . . . .
C9 C 0.9513(5) 0.8474(5) 0.7772(4) 0.111(3) Uani 1 1 d . . . . .
C10 C 1.0877(6) 0.8329(8) 0.8639(4) 0.147(5) Uani 1 1 d . . . . .
C11 C 1.1290(6) 0.8706(8) 0.8880(4) 0.196(8) Uani 1 1 d . . . . .
C12 C 1.1072(7) 0.7776(10) 0.8755(5) 0.164(7) Uani 1 1 d . . . . .
C13 C 0.9935(4) 0.7513(5) 0.8063(3) 0.115(4) Uani 1 1 d . . . . .
H13 H 1.025463 0.735644 0.826933 0.138 Uiso 1 1 calc R U . . .
C14 C 0.9576(4) 0.7084(5) 0.7838(3) 0.101(3) Uani 1 1 d . . . . .
C15 C 0.9696(4) 0.6502(5) 0.7916(3) 0.103(3) Uani 1 1 d . . . . .
C16 C 0.9284(4) 0.6159(4) 0.7632(3) 0.099(3) Uani 1 1 d . . . . .
C17 C 0.8871(4) 0.6480(4) 0.7343(3) 0.092(3) Uani 1 1 d . . . . .
C18 C 0.8495(4) 0.6118(4) 0.7048(3) 0.096(3) Uani 1 1 d . . . . .
C19 C 0.8630(4) 0.5531(4) 0.7129(3) 0.099(3) Uani 1 1 d . . . . .
C20 C 0.8241(4) 0.5206(4) 0.6819(3) 0.094(3) Uani 1 1 d . . . . .
C21 C 0.8186(4) 0.4612(4) 0.6754(3) 0.097(3) Uani 1 1 d . . . . .
C22 C 0.7750(4) 0.4392(4) 0.6420(3) 0.092(3) Uani 1 1 d . . . . .
C23 C 0.7371(4) 0.4790(4) 0.6142(3) 0.085(3) Uani 1 1 d . . . . .
C24 C 0.7412(3) 0.5388(4) 0.6186(3) 0.082(2) Uani 1 1 d . . . . .
C25 C 0.7853(4) 0.5621(4) 0.6541(3) 0.092(3) Uani 1 1 d . . . . .
C26 C 0.8483(5) 0.3721(6) 0.6973(4) 0.142(5) Uani 1 1 d . . . . .
H26 H 0.873358 0.346310 0.716066 0.171 Uiso 0.612(7) 1 calc R U P A 1
C27 C 0.8058(6) 0.3497(5) 0.6640(5) 0.147(5) Uani 1 1 d . . . . .
H27 H 0.803389 0.309353 0.660692 0.176 Uiso 0.388(7) 1 calc R U P A 2
C28 C 0.6915(4) 0.4658(4) 0.5782(3) 0.090(3) Uani 1 1 d . . . . .
C29 C 0.6692(4) 0.5191(4) 0.5617(3) 0.085(3) Uani 1 1 d . . . . .
C30 C 0.6203(4) 0.5131(4) 0.5250(3) 0.086(3) Uani 1 1 d . . . . .
C31 C 0.6091(3) 0.4548(4) 0.5148(3) 0.084(3) Uani 1 1 d . . . . .
C32 C 0.5625(4) 0.4459(4) 0.4798(4) 0.106(3) Uani 1 1 d . U . . .
C33 C 0.5372(4) 0.4992(4) 0.4619(3) 0.085(3) Uani 1 1 d . . . . .
C34 C 0.4889(4) 0.5012(4) 0.4273(3) 0.093(3) Uani 1 1 d . . . . .
H34 H 0.475971 0.464065 0.417341 0.111 Uiso 1 1 calc R U . . .
C35 C 0.4551(4) 0.5431(4) 0.4038(3) 0.093(3) Uani 1 1 d . . . . .
C36 C 0.4639(4) 0.6055(4) 0.4107(3) 0.102(3) Uani 1 1 d . . . . .
C37 C 0.4175(4) 0.6346(5) 0.3780(3) 0.098(3) Uani 1 1 d . . . . .
C38 C 0.4085(5) 0.6940(5) 0.3719(3) 0.112(3) Uani 1 1 d . . . . .
H38 H 0.433256 0.721122 0.389495 0.135 Uiso 1 1 calc R U . . .
C39 C 0.3629(5) 0.7105(6) 0.3397(4) 0.117(4) Uani 1 1 d . . . . .
C40 C 0.3290(5) 0.6711(6) 0.3134(4) 0.128(4) Uani 1 1 d . . . . .
C41 C 0.3366(4) 0.6139(6) 0.3177(3) 0.122(4) Uani 1 1 d . . . . .
H41 H 0.311845 0.588172 0.298617 0.147 Uiso 1 1 calc R U . . .
C42 C 0.3828(4) 0.5931(5) 0.3519(3) 0.096(3) Uani 1 1 d . . . . .
C43 C 0.4045(4) 0.5352(5) 0.3667(3) 0.097(3) Uani 1 1 d . . . . .
C44 C 0.3804(4) 0.4828(5) 0.3492(3) 0.100(3) Uani 1 1 d . . . . .
C45 C 0.3984(4) 0.4268(6) 0.3641(4) 0.104(3) Uani 1 1 d . . . . .
C46 C 0.3328(5) 0.4803(5) 0.3109(4) 0.119(4) Uani 1 1 d . . . . .
C1_1 C 1.0183(4) 0.6240(5) 0.8255(3) 0.140(4) Uani 1 1 d D U . . .
H1A_1 H 1.048093 0.653461 0.835999 0.168 Uiso 1 1 calc R U . . .
H1B_1 H 1.035103 0.592850 0.812617 0.168 Uiso 1 1 calc R U . . .
C2_1 C 1.0014(5) 0.6003(5) 0.8629(3) 0.189(4) Uani 1 1 d D U . . .
H2_1 H 0.973236 0.569288 0.850765 0.226 Uiso 1 1 calc R U . . .
C3_1 C 0.9706(6) 0.6415(6) 0.8827(4) 0.246(5) Uani 1 1 d D U . . .
H3A_1 H 0.940658 0.660393 0.859857 0.296 Uiso 1 1 calc R U . . .
H3B_1 H 0.997759 0.671462 0.897412 0.296 Uiso 1 1 calc R U . . .
C4_1 C 0.9428(8) 0.6155(7) 0.9148(5) 0.294(6) Uani 1 1 d D U . . .
H4A_1 H 0.972109 0.596752 0.938262 0.353 Uiso 1 1 calc R U . . .
H4B_1 H 0.914511 0.586214 0.900597 0.353 Uiso 1 1 calc R U . . .
C5_1 C 0.9133(9) 0.6631(8) 0.9329(6) 0.320(7) Uani 1 1 d D U . . .
H5A_1 H 0.938702 0.696852 0.939710 0.384 Uiso 1 1 calc R U . . .
H5B_1 H 0.878033 0.674738 0.910940 0.384 Uiso 1 1 calc R U . . .
C6_1 C 0.8983(9) 0.6445(10) 0.9728(6) 0.403(11) Uani 1 1 d D U . . .
H6A_1 H 0.923848 0.663366 0.997722 0.605 Uiso 1 1 calc R U . . .
H6B_1 H 0.902500 0.602920 0.976046 0.605 Uiso 1 1 calc R U . . .
H6C_1 H 0.858824 0.655214 0.970299 0.605 Uiso 1 1 calc R U . . .
C7_1 C 1.0512(5) 0.5704(5) 0.8942(3) 0.198(5) Uani 1 1 d D U . . .
H7A_1 H 1.085906 0.593789 0.897764 0.238 Uiso 1 1 calc R U . . .
H7B_1 H 1.043657 0.568260 0.922250 0.238 Uiso 1 1 calc R U . . .
C8_1 C 1.0622(6) 0.5107(5) 0.8807(4) 0.223(5) Uani 1 1 d D U . . .
H8A_1 H 1.067024 0.511795 0.851720 0.268 Uiso 1 1 calc R U . . .
H8B_1 H 1.029312 0.485705 0.879865 0.268 Uiso 1 1 calc R U . . .
C9_1 C 1.1159(6) 0.4865(6) 0.9120(6) 0.266(6) Uani 1 1 d D U . . .
H9A_1 H 1.149178 0.499228 0.903086 0.320 Uiso 1 1 calc R U . . .
H9B_1 H 1.119575 0.503302 0.940403 0.320 Uiso 1 1 calc R U . . .
C10_1 C 1.1181(8) 0.4230(6) 0.9163(7) 0.312(7) Uani 1 1 d D U . . .
H10A_1 H 1.119308 0.405815 0.888980 0.375 Uiso 1 1 calc R U . . .
H10B_1 H 1.083116 0.409371 0.922462 0.375 Uiso 1 1 calc R U . . .
C11_1 C 1.1703(8) 0.4034(7) 0.9518(6) 0.347(8) Uani 1 1 d D U . . .
H11A_1 H 1.205064 0.417189 0.945422 0.417 Uiso 1 1 calc R U . . .
H11B_1 H 1.169102 0.421322 0.978938 0.417 Uiso 1 1 calc R U . . .
C12_1 C 1.1741(9) 0.3394(7) 0.9576(7) 0.413(12) Uani 1 1 d D U . . .
H12A_1 H 1.173766 0.321220 0.930656 0.619 Uiso 1 1 calc R U . . .
H12B_1 H 1.141521 0.325818 0.966546 0.619 Uiso 1 1 calc R U . . .
H12C_1 H 1.209510 0.329664 0.979476 0.619 Uiso 1 1 calc R U . . .
C1_2 C 0.5431(5) 0.3864(5) 0.4643(4) 0.172(4) Uani 1 1 d D U . . .
H1A_2 H 0.555620 0.360069 0.488935 0.206 Uiso 1 1 calc R U . . .
H1B_2 H 0.500931 0.386195 0.455241 0.206 Uiso 1 1 calc R U . . .
C2_2 C 0.5627(5) 0.3618(5) 0.4285(4) 0.211(4) Uani 1 1 d D U . . .
H2_2 H 0.544546 0.385740 0.402942 0.253 Uiso 1 1 calc R U . . .
C3_2 C 0.5401(7) 0.3001(5) 0.4171(5) 0.281(6) Uani 1 1 d D U . . .
H3A_2 H 0.567053 0.272208 0.434818 0.337 Uiso 1 1 calc R U . . .
H3B_2 H 0.502872 0.295583 0.422832 0.337 Uiso 1 1 calc R U . . .
C4_2 C 0.5333(9) 0.2887(6) 0.3695(5) 0.318(6) Uani 1 1 d D U . . .
H4A_2 H 0.499163 0.309143 0.352084 0.382 Uiso 1 1 calc R U . . .
H4B_2 H 0.566825 0.304432 0.362212 0.382 Uiso 1 1 calc R U . . .
C5_2 C 0.5277(9) 0.2260(7) 0.3582(6) 0.377(8) Uani 1 1 d D U . . .
H5A_2 H 0.556076 0.216189 0.343124 0.453 Uiso 1 1 calc R U . . .
H5B_2 H 0.537062 0.203420 0.384888 0.453 Uiso 1 1 calc R U . . .
C6_2 C 0.4697(10) 0.2083(9) 0.3308(10) 0.440(10) Uani 1 1 d D U . . .
H6A_2 H 0.469715 0.167609 0.323664 0.660 Uiso 1 1 d R U . . .
H6B_2 H 0.460385 0.231109 0.304654 0.660 Uiso 1 1 d R U . . .
H6C_2 H 0.441175 0.215259 0.345934 0.660 Uiso 1 1 d R U . . .
C7_2 C 0.6256(5) 0.3644(6) 0.4343(6) 0.299(6) Uani 1 1 d D U . . .
H7A_2 H 0.637208 0.330195 0.421048 0.358 Uiso 1 1 calc R U . . .
H7B_2 H 0.646055 0.363548 0.465098 0.358 Uiso 1 1 calc R U . . .
C8_2 C 0.6428(6) 0.4177(7) 0.4147(7) 0.351(6) Uani 1 1 d D U . . .
H8A_2 H 0.618585 0.421194 0.384923 0.421 Uiso 1 1 calc R U . . .
H8B_2 H 0.635753 0.451638 0.430541 0.421 Uiso 1 1 calc R U . . .
C9_2 C 0.7042(7) 0.4174(8) 0.4152(7) 0.395(7) Uani 1 1 d D U . . .
H9A_2 H 0.706468 0.423915 0.385915 0.474 Uiso 1 1 calc R U . . .
H9B_2 H 0.720654 0.379195 0.424472 0.474 Uiso 1 1 calc R U . . .
C10_2 C 0.7396(7) 0.4626(11) 0.4445(10) 0.462(8) Uani 1 1 d D U . . .
H10A_2 H 0.738131 0.456177 0.474019 0.555 Uiso 1 1 calc R U . . .
H10B_2 H 0.723902 0.501022 0.435358 0.555 Uiso 1 1 calc R U . . .
C11_2 C 0.8015(7) 0.4594(10) 0.4432(8) 0.489(9) Uani 1 1 d D U . . .
H11A_2 H 0.818196 0.422390 0.455367 0.587 Uiso 1 1 calc R U . . .
H11B_2 H 0.802155 0.460719 0.413131 0.587 Uiso 1 1 calc R U . . .
C12_2 C 0.8378(8) 0.5080(11) 0.4677(11) 0.546(12) Uani 1 1 d D U . . .
H12A_2 H 0.823298 0.519468 0.491414 0.818 Uiso 1 1 calc R U . . .
H12B_2 H 0.836013 0.540711 0.448682 0.818 Uiso 1 1 calc R U . . .
H12C_2 H 0.877329 0.495205 0.478904 0.818 Uiso 1 1 calc R U . . .
C1_3 C 0.6890(4) 0.6225(4) 0.5704(3) 0.121(3) Uani 1 1 d D U . . .
H1A_3 H 0.682383 0.646191 0.593568 0.145 Uiso 1 1 d R U . . .
H1B_3 H 0.647083 0.620750 0.558288 0.145 Uiso 1 1 d R U . . .
C2_3 C 0.7140(5) 0.6375(5) 0.5349(4) 0.198(4) Uani 1 1 d D U . . .
H2_3 H 0.688862 0.615864 0.510304 0.237 Uiso 1 1 calc R U . . .
C3_3 C 0.7695(5) 0.6155(6) 0.5369(4) 0.219(6) Uani 1 1 d D U . . .
H3A_3 H 0.770034 0.574746 0.545228 0.263 Uiso 1 1 calc R U . . .
H3B_3 H 0.797268 0.635598 0.560525 0.263 Uiso 1 1 calc R U . . .
C4_3 C 0.7915(5) 0.6185(7) 0.4991(4) 0.231(7) Uani 1 1 d D U . . .
H4A_3 H 0.787580 0.657661 0.487998 0.347 Uiso 1 1 calc R U . . .
H4B_3 H 0.769733 0.592340 0.477065 0.347 Uiso 1 1 calc R U . . .
H4C_3 H 0.831784 0.607469 0.507504 0.347 Uiso 1 1 calc R U . . .
C5_3 C 0.7019(5) 0.6995(4) 0.5205(5) 0.240(5) Uani 1 1 d D U . . .
H5A_3 H 0.713735 0.725016 0.545604 0.288 Uiso 1 1 calc R U . . .
H5B_3 H 0.724796 0.709610 0.501098 0.288 Uiso 1 1 calc R U . . .
C6_3 C 0.6401(7) 0.7093(7) 0.4980(5) 0.304(7) Uani 1 1 d D U . . .
H6A_3 H 0.623096 0.672843 0.484919 0.365 Uiso 1 1 calc R U . . .
H6B_3 H 0.636908 0.737233 0.474776 0.365 Uiso 1 1 calc R U . . .
C7_3 C 0.6058(7) 0.7314(9) 0.5273(6) 0.336(8) Uani 1 1 d D U . . .
H7A_3 H 0.630932 0.753417 0.551187 0.404 Uiso 1 1 calc R U . . .
H7B_3 H 0.589701 0.698810 0.539249 0.404 Uiso 1 1 calc R U . . .
C8_3 C 0.5569(8) 0.7704(9) 0.5008(8) 0.415(12) Uani 1 1 d D U . . .
H8A_3 H 0.565185 0.810370 0.509551 0.623 Uiso 1 1 calc R U . . .
H8B_3 H 0.520889 0.758999 0.505833 0.623 Uiso 1 1 calc R U . . .
H8C_3 H 0.553699 0.766546 0.470500 0.623 Uiso 1 1 calc R U . . .
C1_4 C 0.7757(4) 0.6738(4) 0.6574(3) 0.135(4) Uani 1 1 d D U . . .
H1A_4 H 0.764745 0.677600 0.626005 0.162 Uiso 1 1 calc R U . . .
H1B_4 H 0.804197 0.703863 0.669471 0.162 Uiso 1 1 calc R U . . .
C2_4 C 0.7236(5) 0.6848(4) 0.6721(3) 0.167(4) Uani 1 1 d D U . . .
H2_4 H 0.695783 0.654039 0.658770 0.200 Uiso 1 1 calc R U . . .
C3_4 C 0.6942(5) 0.7412(5) 0.6550(4) 0.218(5) Uani 1 1 d D U . . .
H3A_4 H 0.678032 0.738480 0.623694 0.262 Uiso 1 1 calc R U . . .
H3B_4 H 0.662414 0.747948 0.667362 0.262 Uiso 1 1 calc R U . . .
C4_4 C 0.7352(8) 0.7914(5) 0.6657(7) 0.297(9) Uani 1 1 d D U . . .
H4A_4 H 0.744667 0.803692 0.640006 0.445 Uiso 1 1 calc R U . . .
H4B_4 H 0.770069 0.779667 0.687403 0.445 Uiso 1 1 calc R U . . .
H4C_4 H 0.717406 0.823102 0.676638 0.445 Uiso 1 1 calc R U . . .
C5_4 C 0.7347(5) 0.6778(6) 0.7192(3) 0.188(4) Uani 1 1 d D U . . .
H5A_4 H 0.761703 0.707777 0.733956 0.225 Uiso 1 1 calc R U . . .
H5B_4 H 0.753017 0.640187 0.727791 0.225 Uiso 1 1 calc R U . . .
C6_4 C 0.6808(6) 0.6815(8) 0.7336(4) 0.248(5) Uani 1 1 d D U . . .
H6A_4 H 0.648596 0.662893 0.712414 0.298 Uiso 1 1 calc R U . . .
H6B_4 H 0.670771 0.722053 0.736390 0.298 Uiso 1 1 calc R U . . .
C7_4 C 0.6926(7) 0.6507(9) 0.7774(5) 0.284(6) Uani 1 1 d D U . . .
H7A_4 H 0.696351 0.609045 0.773491 0.341 Uiso 1 1 calc R U . . .
H7B_4 H 0.728888 0.664796 0.796891 0.341 Uiso 1 1 calc R U . . .
C8_4 C 0.6437(8) 0.6621(10) 0.7971(6) 0.350(9) Uani 1 1 d D U . . .
H8A_4 H 0.609615 0.674007 0.774697 0.525 Uiso 1 1 calc R U . . .
H8B_4 H 0.654880 0.692380 0.818511 0.525 Uiso 1 1 calc R U . . .
H8C_4 H 0.635367 0.626996 0.810558 0.525 Uiso 1 1 calc R U . . .

loop_
_atom_site_aniso_label
_atom_site_aniso_U_11
_atom_site_aniso_U_22
_atom_site_aniso_U_33
_atom_site_aniso_U_23
_atom_site_aniso_U_13
_atom_site_aniso_U_12
Cl1 0.166(5) 0.084(3) 0.201(6) 0.025(3) -0.009(4) 0.022(3)
Cl1A 0.172(9) 0.140(8) 0.242(12) 0.079(8) -0.041(8) 0.036(7)
S1 0.0782(16) 0.113(2) 0.0876(17) -0.0032(14) -0.0172(13) -0.0041(14)
S2 0.0913(18) 0.121(2) 0.0964(19) 0.0198(16) -0.0210(14) 0.0107(16)
S3 0.0894(16) 0.0743(14) 0.1061(18) 0.0122(13) -0.0013(14) -0.0094(13)
S4 0.0759(14) 0.0752(14) 0.0981(17) 0.0140(12) -0.0103(12) -0.0157(12)
F1 0.229(9) 0.125(6) 0.221(9) -0.026(6) 0.106(8) -0.022(6)
F2 0.264(11) 0.153(7) 0.246(10) -0.078(7) 0.047(8) -0.064(7)
F3 0.133(5) 0.174(6) 0.142(6) 0.054(5) -0.013(4) 0.029(5)
F4 0.154(6) 0.122(5) 0.166(6) 0.052(5) 0.011(5) 0.017(5)
O1 0.094(5) 0.123(6) 0.113(5) -0.009(4) -0.011(4) -0.007(4)
O2 0.110(5) 0.088(5) 0.133(6) 0.020(4) -0.031(5) -0.017(4)
N1 0.200(13) 0.260(17) 0.167(12) -0.031(11) -0.028(10) -0.080(12)
N2 0.130(10) 0.230(17) 0.126(10) -0.052(12) -0.031(7) 0.000(11)
N3 0.069(5) 0.083(5) 0.093(5) 0.011(4) -0.013(4) -0.004(4)
N4 0.079(4) 0.072(4) 0.097(5) 0.017(4) -0.010(4) -0.014(4)
N5 0.095(6) 0.102(7) 0.129(7) 0.034(6) -0.012(5) 0.013(5)
N6 0.096(6) 0.082(6) 0.136(7) 0.018(5) 0.007(5) 0.001(5)
N7 0.103(7) 0.132(9) 0.147(9) -0.013(7) -0.023(6) -0.001(7)
N8 0.099(7) 0.186(10) 0.118(8) -0.010(7) -0.015(6) -0.009(7)
C1 0.184(15) 0.145(13) 0.113(11) -0.040(10) 0.044(10) -0.058(13)
C2 0.195(19) 0.142(14) 0.159(16) -0.062(13) 0.070(14) -0.064(14)
C3 0.194(17) 0.132(13) 0.149(14) -0.026(12) 0.098(13) -0.019(13)
C4 0.153(11) 0.099(9) 0.131(10) -0.021(8) 0.055(9) -0.006(9)
C5 0.127(10) 0.143(12) 0.095(8) -0.033(8) 0.037(8) -0.036(9)
C6 0.126(10) 0.133(11) 0.096(8) -0.032(8) 0.041(8) -0.022(9)
C7 0.119(9) 0.167(12) 0.079(7) -0.044(8) 0.004(7) -0.022(9)
C8 0.082(7) 0.141(10) 0.088(7) -0.012(7) 0.001(6) -0.006(7)
C9 0.115(9) 0.127(10) 0.095(8) -0.012(7) 0.037(7) -0.009(8)
C10 0.126(11) 0.196(15) 0.087(9) -0.038(10) -0.021(8) -0.031(11)
C11 0.170(14) 0.26(2) 0.109(10) -0.015(11) -0.036(9) -0.099(13)
C12 0.127(15) 0.21(2) 0.108(12) -0.049(16) -0.039(10) -0.018(16)
C13 0.091(8) 0.149(11) 0.086(7) -0.002(7) -0.005(6) -0.004(8)
C14 0.082(6) 0.116(8) 0.082(6) -0.005(6) -0.013(5) 0.000(6)
C15 0.077(6) 0.140(9) 0.069(6) 0.000(6) -0.015(5) 0.011(6)
C16 0.083(6) 0.116(8) 0.073(6) 0.009(5) -0.015(5) -0.002(6)
C17 0.069(6) 0.109(7) 0.081(6) 0.008(5) -0.005(5) -0.003(5)
C18 0.069(6) 0.107(7) 0.089(6) 0.017(6) -0.015(5) -0.005(5)
C19 0.073(6) 0.108(8) 0.090(7) 0.016(6) -0.015(5) -0.001(5)
C20 0.071(6) 0.083(6) 0.107(7) 0.021(6) -0.009(5) -0.001(5)
C21 0.066(6) 0.093(7) 0.119(8) 0.022(6) 0.007(5) 0.006(5)
C22 0.071(6) 0.084(7) 0.105(7) 0.017(6) 0.002(5) -0.001(5)
C23 0.070(5) 0.084(6) 0.085(6) 0.021(5) -0.003(5) -0.005(5)
C24 0.067(5) 0.077(6) 0.087(6) 0.012(5) -0.003(5) -0.008(4)
C25 0.077(6) 0.086(6) 0.093(6) 0.019(5) -0.007(5) -0.011(5)
C26 0.105(9) 0.112(10) 0.166(12) 0.044(9) -0.030(8) 0.011(8)
C27 0.134(10) 0.077(7) 0.198(14) 0.032(8) -0.002(10) 0.011(7)
C28 0.075(6) 0.072(6) 0.106(7) 0.017(5) -0.003(5) -0.009(5)
C29 0.080(6) 0.076(6) 0.088(6) 0.009(5) 0.008(5) -0.013(5)
C30 0.072(5) 0.078(6) 0.091(6) 0.013(5) -0.003(5) -0.010(5)
C31 0.065(5) 0.070(6) 0.104(7) 0.018(5) 0.003(5) -0.010(4)
C32 0.073(5) 0.088(6) 0.149(8) -0.029(6) 0.018(5) -0.024(5)
C33 0.072(5) 0.071(6) 0.095(6) 0.004(5) -0.002(5) -0.019(5)
C34 0.086(6) 0.088(6) 0.089(6) 0.004(5) 0.002(5) -0.014(5)
C35 0.076(6) 0.107(8) 0.081(6) 0.014(6) -0.002(5) -0.019(5)
C36 0.094(7) 0.096(7) 0.094(7) 0.019(6) -0.006(6) -0.009(6)
C37 0.080(6) 0.104(8) 0.096(7) 0.013(6) 0.004(5) -0.002(6)
C38 0.122(9) 0.104(8) 0.099(8) 0.013(6) 0.013(7) 0.004(7)
C39 0.112(9) 0.108(9) 0.121(10) 0.037(8) 0.017(7) 0.011(8)
C40 0.113(9) 0.132(11) 0.115(9) 0.049(9) -0.003(7) 0.025(9)
C41 0.080(7) 0.169(12) 0.096(8) 0.013(8) -0.011(6) -0.001(7)
C42 0.082(6) 0.107(8) 0.092(7) 0.018(6) 0.012(5) 0.000(6)
C43 0.074(6) 0.117(8) 0.090(7) 0.002(6) 0.004(5) -0.015(6)
C44 0.077(6) 0.128(9) 0.083(7) -0.015(6) 0.006(5) -0.009(6)
C45 0.067(6) 0.130(10) 0.099(8) -0.015(8) -0.003(6) -0.008(7)
C46 0.088(7) 0.143(10) 0.102(8) -0.009(7) -0.009(6) -0.019(7)
C1_1 0.117(7) 0.191(10) 0.086(6) 0.019(7) -0.014(6) 0.052(7)
C2_1 0.172(8) 0.249(9) 0.121(7) 0.042(7) 0.004(6) 0.078(7)
C3_1 0.246(10) 0.312(11) 0.162(9) 0.062(9) 0.029(8) 0.082(9)
C4_1 0.304(12) 0.361(13) 0.204(11) 0.061(11) 0.055(10) 0.091(11)
C5_1 0.337(13) 0.387(14) 0.221(12) 0.065(12) 0.056(11) 0.077(12)
C6_1 0.43(2) 0.48(2) 0.279(19) 0.096(19) 0.065(19) 0.05(2)
C7_1 0.171(8) 0.266(11) 0.139(8) 0.062(8) 0.013(7) 0.080(8)
C8_1 0.190(9) 0.278(12) 0.186(9) 0.075(9) 0.032(8) 0.093(9)
C9_1 0.240(10) 0.298(13) 0.245(10) 0.073(11) 0.044(9) 0.089(11)
C10_1 0.286(12) 0.322(15) 0.299(12) 0.074(13) 0.038(10) 0.080(13)
C11_1 0.326(14) 0.337(17) 0.339(14) 0.077(15) 0.033(12) 0.080(15)
C12_1 0.41(2) 0.37(2) 0.42(2) 0.06(2) 0.055(19) 0.05(2)
C1_2 0.129(6) 0.124(6) 0.231(8) -0.069(6) 0.003(6) -0.036(6)
C2_2 0.163(6) 0.157(7) 0.271(9) -0.079(6) -0.002(7) -0.036(6)
C3_2 0.244(9) 0.199(9) 0.332(11) -0.112(9) -0.022(10) -0.019(8)
C4_2 0.280(10) 0.228(10) 0.367(12) -0.109(10) -0.033(11) -0.017(10)
C5_2 0.328(13) 0.290(13) 0.411(15) -0.103(13) -0.055(13) -0.018(13)
C6_2 0.383(18) 0.372(17) 0.447(19) -0.081(17) -0.068(17) -0.013(17)
C7_2 0.217(9) 0.258(10) 0.364(11) -0.083(9) -0.006(10) -0.047(9)
C8_2 0.247(11) 0.322(11) 0.415(12) -0.078(10) -0.011(11) -0.047(11)
C9_2 0.277(12) 0.370(12) 0.459(13) -0.080(11) -0.019(12) -0.058(12)
C10_2 0.322(15) 0.442(15) 0.520(15) -0.089(13) -0.042(15) -0.078(14)
C11_2 0.346(16) 0.467(16) 0.541(16) -0.091(14) -0.053(16) -0.090(15)
C12_2 0.40(2) 0.52(2) 0.57(2) -0.089(19) -0.08(2) -0.094(19)
C1_3 0.117(6) 0.092(5) 0.127(6) 0.041(5) -0.006(5) -0.011(5)
C2_3 0.200(8) 0.152(7) 0.218(8) 0.077(7) 0.025(7) -0.013(7)
C3_3 0.203(10) 0.204(9) 0.222(10) 0.114(9) 0.014(10) -0.015(9)
C4_3 0.184(13) 0.288(15) 0.196(14) 0.106(13) 0.012(11) -0.056(12)
C5_3 0.263(11) 0.149(8) 0.285(10) 0.074(8) 0.046(9) -0.021(9)
C6_3 0.333(13) 0.193(10) 0.334(13) 0.056(10) 0.014(12) 0.011(10)
C7_3 0.358(15) 0.218(11) 0.366(14) 0.053(11) -0.002(13) 0.018(11)
C8_3 0.44(2) 0.238(18) 0.47(2) 0.046(18) -0.02(2) 0.065(18)
C1_4 0.119(7) 0.088(6) 0.153(8) -0.013(6) -0.033(7) -0.005(6)
C2_4 0.138(7) 0.127(6) 0.204(8) -0.044(7) 0.001(7) 0.015(6)
C3_4 0.193(10) 0.155(9) 0.260(10) -0.051(9) -0.009(9) 0.029(8)
C4_4 0.279(17) 0.228(16) 0.307(17) -0.043(15) -0.037(15) 0.068(14)
C5_4 0.151(8) 0.188(8) 0.222(10) -0.073(9) 0.050(8) 0.002(7)
C6_4 0.207(10) 0.272(10) 0.273(12) -0.079(10) 0.082(10) -0.007(9)
C7_4 0.234(11) 0.312(12) 0.314(13) -0.080(11) 0.089(11) -0.010(11)
C8_4 0.287(16) 0.386(16) 0.381(17) -0.081(16) 0.102(15) -0.012(15)

loop_
_atom_type_symbol
_atom_type_description
_atom_type_scat_dispersion_real
_atom_type_scat_dispersion_imag
_atom_type_scat_source
C C 0.0033 0.0016 'International Tables Vol C Tables 4.2.6.8 and 6.1.1.4'
H H 0.0000 0.0000 'International Tables Vol C Tables 4.2.6.8 and 6.1.1.4'
Cl Cl 0.1484 0.1585 'International Tables Vol C Tables 4.2.6.8 and 6.1.1.4'
F F 0.0171 0.0103 'International Tables Vol C Tables 4.2.6.8 and 6.1.1.4'
N N 0.0061 0.0033 'International Tables Vol C Tables 4.2.6.8 and 6.1.1.4'
O O 0.0106 0.0060 'International Tables Vol C Tables 4.2.6.8 and 6.1.1.4'
S S 0.1246 0.1234 'International Tables Vol C Tables 4.2.6.8 and 6.1.1.4'

loop_
_geom_angle_atom_site_label_1
_geom_angle_atom_site_label_2
_geom_angle_atom_site_label_3
_geom_angle
_geom_angle_site_symmetry_1
_geom_angle_site_symmetry_3
_geom_angle_publ_flag
C17 S1 C14 89.9(5) . . ?
C19 S2 C16 89.4(5) . . ?
C28 S3 C31 90.0(4) . . ?
C30 S4 C33 91.3(4) . . ?
C18 N3 C25 107.8(7) . . ?
C18 N3 C1_4 120.1(8) . . ?
C25 N3 C1_4 131.2(7) . . ?
C24 N4 C1_3 131.9(7) . . ?
C29 N4 C24 106.0(7) . . ?
C29 N4 C1_3 120.7(7) . . ?
C26 N5 C21 113.9(9) . . ?
C22 N6 C27 114.3(9) . . ?
C2 C1 H1 119.7 . . ?
C2 C1 C6 120.5(17) . . ?
C6 C1 H1 119.7 . . ?
F2 C2 C3 113.3(19) . . ?
C1 C2 F2 123(2) . . ?
C1 C2 C3 123.1(17) . . ?
F1 C3 C2 122.3(17) . . ?
C4 C3 F1 116.7(18) . . ?
C4 C3 C2 120.9(16) . . ?
C3 C4 H4 123.5 . . ?
C3 C4 C5 113.0(15) . . ?
C5 C4 H4 123.5 . . ?
C4 C5 C6 126.6(13) . . ?
C4 C5 C9 126.6(12) . . ?
C6 C5 C9 106.7(13) . . ?
C1 C6 C5 115.7(14) . . ?
C1 C6 C7 134.4(14) . . ?
C7 C6 C5 109.8(12) . . ?
C6 C7 C8 111.0(11) . . ?
C10 C7 C6 126.0(13) . . ?
C10 C7 C8 123.0(14) . . ?
C7 C8 C9 104.0(11) . . ?
C13 C8 C7 131.1(11) . . ?
C13 C8 C9 124.8(10) . . ?
O1 C9 C5 123.0(12) . . ?
O1 C9 C8 128.7(11) . . ?
C8 C9 C5 108.3(11) . . ?
C11 C10 C7 123.8(16) . . ?
C12 C10 C7 129.1(13) . . ?
C12 C10 C11 107.0(13) . . ?
N1 C11 C10 165(2) . . ?
N2 C12 C10 179(2) . . ?
C8 C13 H13 111.4 . . ?
C8 C13 C14 137.2(10) . . ?
C14 C13 H13 111.4 . . ?
C13 C14 S1 125.1(9) . . ?
C13 C14 C15 122.3(9) . . ?
C15 C14 S1 112.4(7) . . ?
C14 C15 C16 111.0(8) . . ?
C14 C15 C1_1 127.5(10) . . ?
C16 C15 C1_1 121.4(10) . . ?
C15 C16 S2 132.6(8) . . ?
C17 C16 S2 114.6(7) . . ?
C17 C16 C15 112.7(9) . . ?
C16 C17 S1 113.8(7) . . ?
C16 C17 C18 110.4(9) . . ?
C18 C17 S1 135.6(7) . . ?
N3 C18 C17 137.8(9) . . ?
N3 C18 C19 109.8(8) . . ?
C17 C18 C19 112.4(8) . . ?
C18 C19 S2 113.2(7) . . ?
C20 C19 S2 138.4(8) . . ?
C20 C19 C18 108.4(8) . . ?
C19 C20 C21 131.4(9) . . ?
C19 C20 C25 106.0(8) . . ?
C21 C20 C25 122.6(8) . . ?
N5 C21 C20 116.6(9) . . ?
N5 C21 C22 123.2(9) . . ?
C22 C21 C20 120.2(9) . . ?
N6 C22 C21 121.9(9) . . ?
N6 C22 C23 120.1(9) . . ?
C21 C22 C23 118.0(9) . . ?
C24 C23 C22 124.3(8) . . ?
C24 C23 C28 108.7(7) . . ?
C28 C23 C22 127.0(9) . . ?
N4 C24 C23 108.7(7) . . ?
N4 C24 C25 133.1(8) . . ?
C23 C24 C25 118.2(8) . . ?
N3 C25 C20 108.0(7) . . ?
N3 C25 C24 135.3(8) . . ?
C24 C25 C20 116.6(8) . . ?
N5 C26 Cl1A 113.6(10) . . ?
N5 C26 H26 118.2 . . ?
N5 C26 C27 123.6(10) . . ?
C27 C26 Cl1A 122.2(11) . . ?
C27 C26 H26 118.2 . . ?
N6 C27 Cl1 113.2(10) . . ?
N6 C27 C26 123.1(11) . . ?
N6 C27 H27 118.4 . . ?
C26 C27 Cl1 123.6(10) . . ?
C26 C27 H27 118.4 . . ?
C23 C28 S3 140.7(7) . . ?
C29 C28 S3 114.5(6) . . ?
C29 C28 C23 104.8(8) . . ?
N4 C29 C28 111.8(7) . . ?
N4 C29 C30 136.2(8) . . ?
C28 C29 C30 111.9(8) . . ?
C29 C30 S4 136.8(7) . . ?
C31 C30 S4 112.7(6) . . ?
C31 C30 C29 110.5(7) . . ?
C30 C31 S3 113.1(6) . . ?
C32 C31 S3 133.3(7) . . ?
C32 C31 C30 113.6(8) . . ?
C31 C32 C33 111.4(8) . . ?
C31 C32 C1_2 121.5(10) . . ?
C33 C32 C1_2 127.2(9) . . ?
C32 C33 S4 111.0(6) . . ?
C34 C33 S4 126.9(7) . . ?
C34 C33 C32 122.0(8) . . ?
C33 C34 H34 111.9 . . ?
C35 C34 C33 136.3(9) . . ?
C35 C34 H34 111.9 . . ?
C34 C35 C36 125.5(8) . . ?
C34 C35 C43 127.1(9) . . ?
C43 C35 C36 107.4(9) . . ?
O2 C36 C35 127.9(9) . . ?
O2 C36 C37 125.0(10) . . ?
C35 C36 C37 107.1(9) . . ?
C38 C37 C36 127.6(10) . . ?
C42 C37 C36 109.1(9) . . ?
C42 C37 C38 123.4(9) . . ?
C37 C38 H38 121.6 . . ?
C39 C38 C37 116.8(11) . . ?
C39 C38 H38 121.6 . . ?
F4 C39 C38 121.8(13) . . ?
F4 C39 C40 117.2(11) . . ?
C38 C39 C40 121.0(12) . . ?
F3 C40 C39 120.3(12) . . ?
F3 C40 C41 115.6(13) . . ?
C41 C40 C39 124.1(11) . . ?
C40 C41 H41 121.0 . . ?
C40 C41 C42 118.1(11) . . ?
C42 C41 H41 121.0 . . ?
C37 C42 C41 116.6(10) . . ?
C37 C42 C43 109.5(8) . . ?
C41 C42 C43 133.9(10) . . ?
C35 C43 C42 106.9(9) . . ?
C44 C43 C35 126.8(10) . . ?
C44 C43 C42 126.3(9) . . ?
C43 C44 C45 127.5(9) . . ?
C43 C44 C46 121.8(11) . . ?
C45 C44 C46 110.6(10) . . ?
N7 C45 C44 179.0(13) . . ?
N8 C46 C44 178.0(14) . . ?
C15 C1_1 H1A_1 108.8 . . ?
C15 C1_1 H1B_1 108.8 . . ?
C15 C1_1 C2_1 113.8(8) . . ?
H1A_1 C1_1 H1B_1 107.7 . . ?
C2_1 C1_1 H1A_1 108.8 . . ?
C2_1 C1_1 H1B_1 108.8 . . ?
C1_1 C2_1 H2_1 105.3 . . ?
C1_1 C2_1 C7_1 111.2(7) . . ?
C3_1 C2_1 C1_1 114.3(8) . . ?
C3_1 C2_1 H2_1 105.3 . . ?
C3_1 C2_1 C7_1 114.3(8) . . ?
C7_1 C2_1 H2_1 105.3 . . ?
C2_1 C3_1 H3A_1 108.5 . . ?
C2_1 C3_1 H3B_1 108.5 . . ?
C2_1 C3_1 C4_1 115.3(9) . . ?
H3A_1 C3_1 H3B_1 107.5 . . ?
C4_1 C3_1 H3A_1 108.5 . . ?
C4_1 C3_1 H3B_1 108.5 . . ?
C3_1 C4_1 H4A_1 109.8 . . ?
C3_1 C4_1 H4B_1 109.8 . . ?
C3_1 C4_1 C5_1 109.2(9) . . ?
H4A_1 C4_1 H4B_1 108.3 . . ?
C5_1 C4_1 H4A_1 109.8 . . ?
C5_1 C4_1 H4B_1 109.8 . . ?
C4_1 C5_1 H5A_1 109.1 . . ?
C4_1 C5_1 H5B_1 109.1 . . ?
H5A_1 C5_1 H5B_1 107.8 . . ?
C6_1 C5_1 C4_1 112.5(10) . . ?
C6_1 C5_1 H5A_1 109.1 . . ?
C6_1 C5_1 H5B_1 109.1 . . ?
C5_1 C6_1 H6A_1 109.5 . . ?
C5_1 C6_1 H6B_1 109.5 . . ?
C5_1 C6_1 H6C_1 109.5 . . ?
H6A_1 C6_1 H6B_1 109.5 . . ?
H6A_1 C6_1 H6C_1 109.5 . . ?
H6B_1 C6_1 H6C_1 109.5 . . ?
C2_1 C7_1 H7A_1 108.8 . . ?
C2_1 C7_1 H7B_1 108.8 . . ?
H7A_1 C7_1 H7B_1 107.7 . . ?
C8_1 C7_1 C2_1 113.7(8) . . ?
C8_1 C7_1 H7A_1 108.8 . . ?
C8_1 C7_1 H7B_1 108.8 . . ?
C7_1 C8_1 H8A_1 109.7 . . ?
C7_1 C8_1 H8B_1 109.7 . . ?
C7_1 C8_1 C9_1 109.6(8) . . ?
H8A_1 C8_1 H8B_1 108.2 . . ?
C9_1 C8_1 H8A_1 109.7 . . ?
C9_1 C8_1 H8B_1 109.7 . . ?
C8_1 C9_1 H9A_1 108.4 . . ?
C8_1 C9_1 H9B_1 108.4 . . ?
H9A_1 C9_1 H9B_1 107.4 . . ?
C10_1 C9_1 C8_1 115.7(10) . . ?
C10_1 C9_1 H9A_1 108.4 . . ?
C10_1 C9_1 H9B_1 108.4 . . ?
C9_1 C10_1 H10A_1 109.3 . . ?
C9_1 C10_1 H10B_1 109.3 . . ?
C9_1 C10_1 C11_1 111.7(10) . . ?
H10A_1 C10_1 H10B_1 107.9 . . ?
C11_1 C10_1 H10A_1 109.3 . . ?
C11_1 C10_1 H10B_1 109.3 . . ?
C10_1 C11_1 H11A_1 108.8 . . ?
C10_1 C11_1 H11B_1 108.8 . . ?
H11A_1 C11_1 H11B_1 107.7 . . ?
C12_1 C11_1 C10_1 113.6(10) . . ?
C12_1 C11_1 H11A_1 108.8 . . ?
C12_1 C11_1 H11B_1 108.8 . . ?
C11_1 C12_1 H12A_1 109.5 . . ?
C11_1 C12_1 H12B_1 109.5 . . ?
C11_1 C12_1 H12C_1 109.5 . . ?
H12A_1 C12_1 H12B_1 109.5 . . ?
H12A_1 C12_1 H12C_1 109.5 . . ?
H12B_1 C12_1 H12C_1 109.5 . . ?
C32 C1_2 H1A_2 107.8 . . ?
C32 C1_2 H1B_2 107.8 . . ?
H1A_2 C1_2 H1B_2 107.1 . . ?
C2_2 C1_2 C32 118.2(10) . . ?
C2_2 C1_2 H1A_2 107.8 . . ?
C2_2 C1_2 H1B_2 107.8 . . ?
C1_2 C2_2 H2_2 106.0 . . ?
C1_2 C2_2 C3_2 111.8(8) . . ?
C3_2 C2_2 H2_2 106.0 . . ?
C7_2 C2_2 C1_2 115.8(8) . . ?
C7_2 C2_2 H2_2 106.0 . . ?
C7_2 C2_2 C3_2 110.6(8) . . ?
C2_2 C3_2 H3A_2 109.8 . . ?
C2_2 C3_2 H3B_2 109.8 . . ?
H3A_2 C3_2 H3B_2 108.2 . . ?
C4_2 C3_2 C2_2 109.4(9) . . ?
C4_2 C3_2 H3A_2 109.8 . . ?
C4_2 C3_2 H3B_2 109.8 . . ?
C3_2 C4_2 H4A_2 109.0 . . ?
C3_2 C4_2 H4B_2 109.0 . . ?
H4A_2 C4_2 H4B_2 107.8 . . ?
C5_2 C4_2 C3_2 113.0(10) . . ?
C5_2 C4_2 H4A_2 109.0 . . ?
C5_2 C4_2 H4B_2 109.0 . . ?
C4_2 C5_2 H5A_2 108.6 . . ?
C4_2 C5_2 H5B_2 108.6 . . ?
H5A_2 C5_2 H5B_2 107.6 . . ?
C6_2 C5_2 C4_2 114.6(10) . . ?
C6_2 C5_2 H5A_2 108.6 . . ?
C6_2 C5_2 H5B_2 108.6 . . ?
C5_2 C6_2 H6A_2 110.0 . . ?
C5_2 C6_2 H6B_2 108.3 . . ?
C5_2 C6_2 H6C_2 110.0 . . ?
H6A_2 C6_2 H6B_2 109.5 . . ?
H6A_2 C6_2 H6C_2 109.5 . . ?
H6B_2 C6_2 H6C_2 109.5 . . ?
C2_2 C7_2 H7A_2 109.1 . . ?
C2_2 C7_2 H7B_2 109.1 . . ?
C2_2 C7_2 C8_2 112.5(9) . . ?
H7A_2 C7_2 H7B_2 107.8 . . ?
C8_2 C7_2 H7A_2 109.1 . . ?
C8_2 C7_2 H7B_2 109.1 . . ?
C7_2 C8_2 H8A_2 109.0 . . ?
C7_2 C8_2 H8B_2 109.0 . . ?
H8A_2 C8_2 H8B_2 107.8 . . ?
C9_2 C8_2 C7_2 113.1(10) . . ?
C9_2 C8_2 H8A_2 109.0 . . ?
C9_2 C8_2 H8B_2 109.0 . . ?
C8_2 C9_2 H9A_2 109.0 . . ?
C8_2 C9_2 H9B_2 109.0 . . ?
C8_2 C9_2 C10_2 113.0(10) . . ?
H9A_2 C9_2 H9B_2 107.8 . . ?
C10_2 C9_2 H9A_2 109.0 . . ?
C10_2 C9_2 H9B_2 109.0 . . ?
C9_2 C10_2 H10A_2 109.7 . . ?
C9_2 C10_2 H10B_2 109.7 . . ?
C9_2 C10_2 C11_2 109.7(10) . . ?
H10A_2 C10_2 H10B_2 108.2 . . ?
C11_2 C10_2 H10A_2 109.7 . . ?
C11_2 C10_2 H10B_2 109.7 . . ?
C10_2 C11_2 H11A_2 109.1 . . ?
C10_2 C11_2 H11B_2 109.1 . . ?
H11A_2 C11_2 H11B_2 107.9 . . ?
C12_2 C11_2 C10_2 112.3(10) . . ?
C12_2 C11_2 H11A_2 109.1 . . ?
C12_2 C11_2 H11B_2 109.1 . . ?
C11_2 C12_2 H12A_2 109.5 . . ?
C11_2 C12_2 H12B_2 109.5 . . ?
C11_2 C12_2 H12C_2 109.5 . . ?
H12A_2 C12_2 H12B_2 109.5 . . ?
H12A_2 C12_2 H12C_2 109.5 . . ?
H12B_2 C12_2 H12C_2 109.5 . . ?
N4 C1_3 H1A_3 107.9 . . ?
N4 C1_3 H1B_3 98.2 . . ?
N4 C1_3 C2_3 115.3(8) . . ?
H1A_3 C1_3 H1B_3 87.2 . . ?
C2_3 C1_3 H1A_3 131.0 . . ?
C2_3 C1_3 H1B_3 107.8 . . ?
C1_3 C2_3 H2_3 102.2 . . ?
C1_3 C2_3 C5_3 112.0(7) . . ?
C3_3 C2_3 C1_3 118.2(8) . . ?
C3_3 C2_3 H2_3 102.2 . . ?
C3_3 C2_3 C5_3 116.8(8) . . ?
C5_3 C2_3 H2_3 102.2 . . ?
C2_3 C3_3 H3A_3 107.1 . . ?
C2_3 C3_3 H3B_3 107.1 . . ?
C2_3 C3_3 C4_3 120.7(9) . . ?
H3A_3 C3_3 H3B_3 106.8 . . ?
C4_3 C3_3 H3A_3 107.1 . . ?
C4_3 C3_3 H3B_3 107.1 . . ?
C3_3 C4_3 H4A_3 109.5 . . ?
C3_3 C4_3 H4B_3 109.5 . . ?
C3_3 C4_3 H4C_3 109.5 . . ?
H4A_3 C4_3 H4B_3 109.5 . . ?
H4A_3 C4_3 H4C_3 109.5 . . ?
H4B_3 C4_3 H4C_3 109.5 . . ?
C2_3 C5_3 H5A_3 109.2 . . ?
C2_3 C5_3 H5B_3 109.2 . . ?
H5A_3 C5_3 H5B_3 107.9 . . ?
C6_3 C5_3 C2_3 112.0(9) . . ?
C6_3 C5_3 H5A_3 109.2 . . ?
C6_3 C5_3 H5B_3 109.2 . . ?
C5_3 C6_3 H6A_3 108.8 . . ?
C5_3 C6_3 H6B_3 108.8 . . ?
C5_3 C6_3 C7_3 113.8(10) . . ?
H6A_3 C6_3 H6B_3 107.7 . . ?
C7_3 C6_3 H6A_3 108.8 . . ?
C7_3 C6_3 H6B_3 108.8 . . ?
C6_3 C7_3 H7A_3 109.9 . . ?
C6_3 C7_3 H7B_3 109.9 . . ?
C6_3 C7_3 C8_3 108.8(9) . . ?
H7A_3 C7_3 H7B_3 108.3 . . ?
C8_3 C7_3 H7A_3 109.9 . . ?
C8_3 C7_3 H7B_3 109.9 . . ?
C7_3 C8_3 H8A_3 109.5 . . ?
C7_3 C8_3 H8B_3 109.5 . . ?
C7_3 C8_3 H8C_3 109.5 . . ?
H8A_3 C8_3 H8B_3 109.5 . . ?
H8A_3 C8_3 H8C_3 109.5 . . ?
H8B_3 C8_3 H8C_3 109.5 . . ?
N3 C1_4 H1A_4 108.4 . . ?
N3 C1_4 H1B_4 108.4 . . ?
N3 C1_4 C2_4 115.4(8) . . ?
H1A_4 C1_4 H1B_4 107.5 . . ?
C2_4 C1_4 H1A_4 108.4 . . ?
C2_4 C1_4 H1B_4 108.4 . . ?
C1_4 C2_4 H2_4 105.7 . . ?
C1_4 C2_4 C3_4 112.4(7) . . ?
C3_4 C2_4 H2_4 105.7 . . ?
C5_4 C2_4 C1_4 113.0(7) . . ?
C5_4 C2_4 H2_4 105.7 . . ?
C5_4 C2_4 C3_4 113.5(7) . . ?
C2_4 C3_4 H3A_4 109.3 . . ?
C2_4 C3_4 H3B_4 109.3 . . ?
H3A_4 C3_4 H3B_4 107.9 . . ?
C4_4 C3_4 C2_4 111.7(8) . . ?
C4_4 C3_4 H3A_4 109.3 . . ?
C4_4 C3_4 H3B_4 109.3 . . ?
C3_4 C4_4 H4A_4 109.5 . . ?
C3_4 C4_4 H4B_4 109.5 . . ?
C3_4 C4_4 H4C_4 109.5 . . ?
H4A_4 C4_4 H4B_4 109.5 . . ?
H4A_4 C4_4 H4C_4 109.5 . . ?
H4B_4 C4_4 H4C_4 109.5 . . ?
C2_4 C5_4 H5A_4 108.9 . . ?
C2_4 C5_4 H5B_4 108.9 . . ?
C2_4 C5_4 C6_4 113.4(8) . . ?
H5A_4 C5_4 H5B_4 107.7 . . ?
C6_4 C5_4 H5A_4 108.9 . . ?
C6_4 C5_4 H5B_4 108.9 . . ?
C5_4 C6_4 H6A_4 110.1 . . ?
C5_4 C6_4 H6B_4 110.1 . . ?
C5_4 C6_4 C7_4 108.2(9) . . ?
H6A_4 C6_4 H6B_4 108.4 . . ?
C7_4 C6_4 H6A_4 110.1 . . ?
C7_4 C6_4 H6B_4 110.1 . . ?
C6_4 C7_4 H7A_4 109.6 . . ?
C6_4 C7_4 H7B_4 109.6 . . ?
H7A_4 C7_4 H7B_4 108.1 . . ?
C8_4 C7_4 C6_4 110.3(9) . . ?
C8_4 C7_4 H7A_4 109.6 . . ?
C8_4 C7_4 H7B_4 109.6 . . ?
C7_4 C8_4 H8A_4 109.5 . . ?
C7_4 C8_4 H8B_4 109.5 . . ?
C7_4 C8_4 H8C_4 109.5 . . ?
H8A_4 C8_4 H8B_4 109.5 . . ?
H8A_4 C8_4 H8C_4 109.5 . . ?
H8B_4 C8_4 H8C_4 109.5 . . ?

loop_
_geom_bond_atom_site_label_1
_geom_bond_atom_site_label_2
_geom_bond_distance
_geom_bond_site_symmetry_2
_geom_bond_publ_flag
Cl1 C27 1.785(12) . ?
Cl1A C26 1.731(13) . ?
S1 C14 1.744(9) . ?
S1 C17 1.686(10) . ?
S2 C16 1.726(10) . ?
S2 C19 1.697(8) . ?
S3 C28 1.692(9) . ?
S3 C31 1.747(8) . ?
S4 C30 1.684(8) . ?
S4 C33 1.738(8) . ?
F1 C3 1.365(17) . ?
F2 C2 1.334(16) . ?
F3 C40 1.335(11) . ?
F4 C39 1.293(12) . ?
O1 C9 1.215(12) . ?
O2 C36 1.195(10) . ?
N1 C11 1.192(17) . ?
N2 C12 1.15(2) . ?
N3 C18 1.373(10) . ?
N3 C25 1.390(10) . ?
N3 C1_4 1.464(11) . ?
N4 C24 1.383(9) . ?
N4 C29 1.364(10) . ?
N4 C1_3 1.444(10) . ?
N5 C21 1.354(11) . ?
N5 C26 1.307(13) . ?
N6 C22 1.329(11) . ?
N6 C27 1.345(13) . ?
N7 C45 1.121(13) . ?
N8 C46 1.101(11) . ?
C1 H1 0.9400 . ?
C1 C2 1.28(2) . ?
C1 C6 1.368(16) . ?
C2 C3 1.45(2) . ?
C3 C4 1.359(17) . ?
C4 H4 0.9400 . ?
C4 C5 1.379(16) . ?
C5 C6 1.428(15) . ?
C5 C9 1.510(16) . ?
C6 C7 1.415(16) . ?
C7 C8 1.485(14) . ?
C7 C10 1.393(17) . ?
C8 C9 1.490(15) . ?
C8 C13 1.347(14) . ?
C10 C11 1.388(18) . ?
C10 C12 1.38(2) . ?
C13 H13 0.9400 . ?
C13 C14 1.381(13) . ?
C14 C15 1.387(13) . ?
C15 C16 1.395(12) . ?
C15 C1_1 1.492(11) . ?
C16 C17 1.376(11) . ?
C17 C18 1.395(12) . ?
C18 C19 1.404(12) . ?
C19 C20 1.386(12) . ?
C20 C21 1.392(12) . ?
C20 C25 1.461(11) . ?
C21 C22 1.377(12) . ?
C22 C23 1.424(11) . ?
C23 C24 1.392(11) . ?
C23 C28 1.394(11) . ?
C24 C25 1.432(11) . ?
C26 H26 0.9400 . ?
C26 C27 1.363(15) . ?
C27 H27 0.9400 . ?
C28 C29 1.390(11) . ?
C29 C30 1.424(11) . ?
C30 C31 1.398(11) . ?
C31 C32 1.369(12) . ?
C32 C33 1.425(12) . ?
C32 C1_2 1.494(12) . ?
C33 C34 1.369(11) . ?
C34 H34 0.9400 . ?
C34 C35 1.354(12) . ?
C35 C36 1.466(13) . ?
C35 C43 1.463(11) . ?
C36 C37 1.470(12) . ?
C37 C38 1.397(13) . ?
C37 C42 1.390(12) . ?
C38 H38 0.9400 . ?
C38 C39 1.340(13) . ?
C39 C40 1.353(15) . ?
C40 C41 1.339(15) . ?
C41 H41 0.9400 . ?
C41 C42 1.416(12) . ?
C42 C43 1.469(13) . ?
C43 C44 1.393(13) . ?
C44 C45 1.407(15) . ?
C44 C46 1.435(13) . ?
C1_1 H1A_1 0.9800 . ?
C1_1 H1B_1 0.9800 . ?
C1_1 C2_1 1.494(8) . ?
C2_1 H2_1 0.9900 . ?
C2_1 C3_1 1.470(8) . ?
C2_1 C7_1 1.504(8) . ?
C3_1 H3A_1 0.9800 . ?
C3_1 H3B_1 0.9800 . ?
C3_1 C4_1 1.521(9) . ?
C4_1 H4A_1 0.9800 . ?
C4_1 H4B_1 0.9800 . ?
C4_1 C5_1 1.521(9) . ?
C5_1 H5A_1 0.9800 . ?
C5_1 H5B_1 0.9800 . ?
C5_1 C6_1 1.506(9) . ?
C6_1 H6A_1 0.9700 . ?
C6_1 H6B_1 0.9700 . ?
C6_1 H6C_1 0.9700 . ?
C7_1 H7A_1 0.9800 . ?
C7_1 H7B_1 0.9800 . ?
C7_1 C8_1 1.499(9) . ?
C8_1 H8A_1 0.9800 . ?
C8_1 H8B_1 0.9800 . ?
C8_1 C9_1 1.509(9) . ?
C9_1 H9A_1 0.9800 . ?
C9_1 H9B_1 0.9800 . ?
C9_1 C10_1 1.475(9) . ?
C10_1 H10A_1 0.9800 . ?
C10_1 H10B_1 0.9800 . ?
C10_1 C11_1 1.516(9) . ?
C11_1 H11A_1 0.9800 . ?
C11_1 H11B_1 0.9800 . ?
C11_1 C12_1 1.492(10) . ?
C12_1 H12A_1 0.9700 . ?
C12_1 H12B_1 0.9700 . ?
C12_1 H12C_1 0.9700 . ?
C1_2 H1A_2 0.9800 . ?
C1_2 H1B_2 0.9800 . ?
C1_2 C2_2 1.490(8) . ?
C2_2 H2_2 0.9900 . ?
C2_2 C3_2 1.535(8) . ?
C2_2 C7_2 1.485(9) . ?
C3_2 H3A_2 0.9800 . ?
C3_2 H3B_2 0.9800 . ?
C3_2 C4_2 1.529(10) . ?
C4_2 H4A_2 0.9800 . ?
C4_2 H4B_2 0.9800 . ?
C4_2 C5_2 1.494(9) . ?
C5_2 H5A_2 0.9800 . ?
C5_2 H5B_2 0.9800 . ?
C5_2 C6_2 1.490(10) . ?
C6_2 H6A_2 0.9699 . ?
C6_2 H6B_2 0.9701 . ?
C6_2 H6C_2 0.9697 . ?
C7_2 H7A_2 0.9800 . ?
C7_2 H7B_2 0.9800 . ?
C7_2 C8_2 1.501(10) . ?
C8_2 H8A_2 0.9800 . ?
C8_2 H8B_2 0.9800 . ?
C8_2 C9_2 1.487(9) . ?
C9_2 H9A_2 0.9800 . ?
C9_2 H9B_2 0.9800 . ?
C9_2 C10_2 1.505(10) . ?
C10_2 H10A_2 0.9800 . ?
C10_2 H10B_2 0.9800 . ?
C10_2 C11_2 1.518(10) . ?
C11_2 H11A_2 0.9800 . ?
C11_2 H11B_2 0.9800 . ?
C11_2 C12_2 1.508(10) . ?
C12_2 H12A_2 0.9700 . ?
C12_2 H12B_2 0.9700 . ?
C12_2 H12C_2 0.9700 . ?
C1_3 H1A_3 0.9800 . ?
C1_3 H1B_3 0.9800 . ?
C1_3 C2_3 1.492(8) . ?
C2_3 H2_3 0.9900 . ?
C2_3 C3_3 1.423(8) . ?
C2_3 C5_3 1.512(8) . ?
C3_3 H3A_3 0.9800 . ?
C3_3 H3B_3 0.9800 . ?
C3_3 C4_3 1.475(9) . ?
C4_3 H4A_3 0.9700 . ?
C4_3 H4B_3 0.9700 . ?
C4_3 H4C_3 0.9700 . ?
C5_3 H5A_3 0.9800 . ?
C5_3 H5B_3 0.9800 . ?
C5_3 C6_3 1.484(9) . ?
C6_3 H6A_3 0.9800 . ?
C6_3 H6B_3 0.9800 . ?
C6_3 C7_3 1.522(10) . ?
C7_3 H7A_3 0.9800 . ?
C7_3 H7B_3 0.9800 . ?
C7_3 C8_3 1.541(9) . ?
C8_3 H8A_3 0.9700 . ?
C8_3 H8B_3 0.9700 . ?
C8_3 H8C_3 0.9700 . ?
C1_4 H1A_4 0.9800 . ?
C1_4 H1B_4 0.9800 . ?
C1_4 C2_4 1.498(8) . ?
C2_4 H2_4 0.9900 . ?
C2_4 C3_4 1.514(8) . ?
C2_4 C5_4 1.482(8) . ?
C3_4 H3A_4 0.9800 . ?
C3_4 H3B_4 0.9800 . ?
C3_4 C4_4 1.503(9) . ?
C4_4 H4A_4 0.9700 . ?
C4_4 H4B_4 0.9700 . ?
C4_4 H4C_4 0.9700 . ?
C5_4 H5A_4 0.9800 . ?
C5_4 H5B_4 0.9800 . ?
C5_4 C6_4 1.514(9) . ?
C6_4 H6A_4 0.9800 . ?
C6_4 H6B_4 0.9800 . ?
C6_4 C7_4 1.540(9) . ?
C7_4 H7A_4 0.9800 . ?
C7_4 H7B_4 0.9800 . ?
C7_4 C8_4 1.527(9) . ?
C8_4 H8A_4 0.9700 . ?
C8_4 H8B_4 0.9700 . ?
C8_4 H8C_4 0.9700 . ?

loop_
_geom_torsion_atom_site_label_1
_geom_torsion_atom_site_label_2
_geom_torsion_atom_site_label_3
_geom_torsion_atom_site_label_4
_geom_torsion
_geom_torsion_site_symmetry_1
_geom_torsion_site_symmetry_2
_geom_torsion_site_symmetry_3
_geom_torsion_site_symmetry_4
_geom_torsion_publ_flag
Cl1A C26 C27 N6 169.5(12) . . . . ?
S1 C14 C15 C16 -1.7(13) . . . . ?
S1 C14 C15 C1_1 179.4(8) . . . . ?
S1 C17 C18 N3 -3(2) . . . . ?
S1 C17 C18 C19 175.7(9) . . . . ?
S2 C16 C17 S1 -176.9(5) . . . . ?
S2 C16 C17 C18 -1.0(12) . . . . ?
S2 C19 C20 C21 2(2) . . . . ?
S2 C19 C20 C25 -178.0(10) . . . . ?
S3 C28 C29 N4 178.4(7) . . . . ?
S3 C28 C29 C30 0.9(11) . . . . ?
S3 C31 C32 C33 178.2(8) . . . . ?
S3 C31 C32 C1_2 -1.7(17) . . . . ?
S4 C30 C31 S3 -179.6(5) . . . . ?
S4 C30 C31 C32 -1.9(12) . . . . ?
S4 C33 C34 C35 0.9(19) . . . . ?
F1 C3 C4 C5 178.9(10) . . . . ?
F2 C2 C3 F1 5(2) . . . . ?
F2 C2 C3 C4 -178.4(12) . . . . ?
F3 C40 C41 C42 -177.5(10) . . . . ?
F4 C39 C40 F3 -1(2) . . . . ?
F4 C39 C40 C41 -178.4(12) . . . . ?
O2 C36 C37 C38 -1(2) . . . . ?
O2 C36 C37 C42 177.5(11) . . . . ?
N3 C18 C19 S2 178.0(7) . . . . ?
N3 C18 C19 C20 -0.3(13) . . . . ?
N3 C1_4 C2_4 C3_4 -174.0(8) . . . . ?
N3 C1_4 C2_4 C5_4 55.8(12) . . . . ?
N4 C24 C25 N3 -1(2) . . . . ?
N4 C24 C25 C20 -178.5(10) . . . . ?
N4 C29 C30 S4 4(2) . . . . ?
N4 C29 C30 C31 -178.6(11) . . . . ?
N4 C1_3 C2_3 C3_3 -40.3(17) . . . . ?
N4 C1_3 C2_3 C5_3 179.6(9) . . . . ?
N5 C21 C22 N6 -0.9(17) . . . . ?
N5 C21 C22 C23 178.2(10) . . . . ?
N5 C26 C27 Cl1 175.2(12) . . . . ?
N5 C26 C27 N6 -1(3) . . . . ?
N6 C22 C23 C24 178.9(10) . . . . ?
N6 C22 C23 C28 -2.6(16) . . . . ?
C1 C2 C3 F1 -179.1(15) . . . . ?
C1 C2 C3 C4 -2(2) . . . . ?
C1 C6 C7 C8 -177.9(14) . . . . ?
C1 C6 C7 C10 2(2) . . . . ?
C2 C1 C6 C5 1(2) . . . . ?
C2 C1 C6 C7 178.4(16) . . . . ?
C2 C3 C4 C5 1.6(17) . . . . ?
C3 C4 C5 C6 0.2(17) . . . . ?
C3 C4 C5 C9 -178.0(10) . . . . ?
C4 C5 C6 C1 -1.8(18) . . . . ?
C4 C5 C6 C7 -179.4(11) . . . . ?
C4 C5 C9 O1 -1.2(18) . . . . ?
C4 C5 C9 C8 -179.1(11) . . . . ?
C5 C6 C7 C8 -0.8(14) . . . . ?
C5 C6 C7 C10 179.4(12) . . . . ?
C6 C1 C2 F2 176.3(13) . . . . ?
C6 C1 C2 C3 0(3) . . . . ?
C6 C5 C9 O1 -179.7(10) . . . . ?
C6 C5 C9 C8 2.4(11) . . . . ?
C6 C7 C8 C9 2.2(13) . . . . ?
C6 C7 C8 C13 -179.7(13) . . . . ?
C6 C7 C10 C11 -2(2) . . . . ?
C6 C7 C10 C12 -178.7(17) . . . . ?
C7 C8 C9 O1 179.5(11) . . . . ?
C7 C8 C9 C5 -2.7(12) . . . . ?
C7 C8 C13 C14 -178.9(13) . . . . ?
C7 C10 C11 N1 41(7) . . . . ?
C8 C7 C10 C11 178.5(14) . . . . ?
C8 C7 C10 C12 2(3) . . . . ?
C8 C13 C14 S1 5(2) . . . . ?
C8 C13 C14 C15 179.2(14) . . . . ?
C9 C5 C6 C1 176.7(11) . . . . ?
C9 C5 C6 C7 -0.9(13) . . . . ?
C9 C8 C13 C14 -1(2) . . . . ?
C10 C7 C8 C9 -178.0(12) . . . . ?
C10 C7 C8 C13 0(2) . . . . ?
C12 C10 C11 N1 -142(6) . . . . ?
C13 C8 C9 O1 1(2) . . . . ?
C13 C8 C9 C5 179.0(11) . . . . ?
C13 C14 C15 C16 -176.8(10) . . . . ?
C13 C14 C15 C1_1 4.3(19) . . . . ?
C14 S1 C17 C16 -0.7(9) . . . . ?
C14 S1 C17 C18 -175.1(12) . . . . ?
C14 C15 C16 S2 177.2(9) . . . . ?
C14 C15 C16 C17 1.1(14) . . . . ?
C14 C15 C1_1 C2_1 103.3(14) . . . . ?
C15 C16 C17 S1 -0.1(12) . . . . ?
C15 C16 C17 C18 175.7(9) . . . . ?
C15 C1_1 C2_1 C3_1 -53.1(16) . . . . ?
C15 C1_1 C2_1 C7_1 175.5(10) . . . . ?
C16 S2 C19 C18 0.2(9) . . . . ?
C16 S2 C19 C20 177.8(13) . . . . ?
C16 C15 C1_1 C2_1 -75.5(13) . . . . ?
C16 C17 C18 N3 -177.3(12) . . . . ?
C16 C17 C18 C19 1.2(13) . . . . ?
C17 S1 C14 C13 176.4(11) . . . . ?
C17 S1 C14 C15 1.4(9) . . . . ?
C17 C18 C19 S2 -0.9(13) . . . . ?
C17 C18 C19 C20 -179.2(9) . . . . ?
C18 N3 C25 C20 -1.1(11) . . . . ?
C18 N3 C25 C24 -178.7(11) . . . . ?
C18 N3 C1_4 C2_4 -97.1(11) . . . . ?
C18 C19 C20 C21 179.9(11) . . . . ?
C18 C19 C20 C25 -0.4(12) . . . . ?
C19 S2 C16 C15 -175.5(12) . . . . ?
C19 S2 C16 C17 0.5(9) . . . . ?
C19 C20 C21 N5 2.0(18) . . . . ?
C19 C20 C21 C22 178.9(11) . . . . ?
C19 C20 C25 N3 0.9(12) . . . . ?
C19 C20 C25 C24 179.1(9) . . . . ?
C20 C21 C22 N6 -177.6(10) . . . . ?
C20 C21 C22 C23 1.5(15) . . . . ?
C21 N5 C26 Cl1A -172.3(10) . . . . ?
C21 N5 C26 C27 -1(2) . . . . ?
C21 C20 C25 N3 -179.4(10) . . . . ?
C21 C20 C25 C24 -1.2(15) . . . . ?
C21 C22 C23 C24 -0.3(16) . . . . ?
C21 C22 C23 C28 178.3(10) . . . . ?
C22 N6 C27 Cl1 -174.6(9) . . . . ?
C22 N6 C27 C26 2(2) . . . . ?
C22 C23 C24 N4 178.9(9) . . . . ?
C22 C23 C24 C25 -1.7(15) . . . . ?
C22 C23 C28 S3 3.0(19) . . . . ?
C22 C23 C28 C29 -178.5(10) . . . . ?
C23 C24 C25 N3 179.8(11) . . . . ?
C23 C24 C25 C20 2.3(14) . . . . ?
C23 C28 C29 N4 -0.5(11) . . . . ?
C23 C28 C29 C30 -178.0(8) . . . . ?
C24 N4 C29 C28 0.6(11) . . . . ?
C24 N4 C29 C30 177.3(11) . . . . ?
C24 N4 C1_3 C2_3 92.1(13) . . . . ?
C24 C23 C28 S3 -178.3(10) . . . . ?
C24 C23 C28 C29 0.2(11) . . . . ?
C25 N3 C18 C17 179.3(13) . . . . ?
C25 N3 C18 C19 0.9(12) . . . . ?
C25 N3 C1_4 C2_4 71.3(13) . . . . ?
C25 C20 C21 N5 -177.7(9) . . . . ?
C25 C20 C21 C22 -0.8(17) . . . . ?
C26 N5 C21 C20 178.7(11) . . . . ?
C26 N5 C21 C22 1.9(17) . . . . ?
C27 N6 C22 C21 -1.1(16) . . . . ?
C27 N6 C22 C23 179.8(11) . . . . ?
C28 S3 C31 C30 -1.4(8) . . . . ?
C28 S3 C31 C32 -178.6(11) . . . . ?
C28 C23 C24 N4 0.2(11) . . . . ?
C28 C23 C24 C25 179.5(9) . . . . ?
C28 C29 C30 S4 -179.5(9) . . . . ?
C28 C29 C30 C31 -1.9(12) . . . . ?
C29 N4 C24 C23 -0.5(11) . . . . ?
C29 N4 C24 C25 -179.7(10) . . . . ?
C29 N4 C1_3 C2_3 -73.1(12) . . . . ?
C29 C30 C31 S3 2.1(11) . . . . ?
C29 C30 C31 C32 179.9(9) . . . . ?
C30 S4 C33 C32 -1.1(8) . . . . ?
C30 S4 C33 C34 177.2(10) . . . . ?
C30 C31 C32 C33 1.0(13) . . . . ?
C30 C31 C32 C1_2 -178.9(10) . . . . ?
C31 S3 C28 C23 178.6(13) . . . . ?
C31 S3 C28 C29 0.3(8) . . . . ?
C31 C32 C33 S4 0.3(12) . . . . ?
C31 C32 C33 C34 -178.1(9) . . . . ?
C31 C32 C1_2 C2_2 -96.4(15) . . . . ?
C32 C33 C34 C35 179.1(11) . . . . ?
C32 C1_2 C2_2 C3_2 178.9(11) . . . . ?
C32 C1_2 C2_2 C7_2 51.1(17) . . . . ?
C33 S4 C30 C29 179.3(11) . . . . ?
C33 S4 C30 C31 1.7(8) . . . . ?
C33 C32 C1_2 C2_2 83.8(15) . . . . ?
C33 C34 C35 C36 1(2) . . . . ?
C33 C34 C35 C43 179.1(11) . . . . ?
C34 C35 C36 O2 1(2) . . . . ?
C34 C35 C36 C37 179.8(10) . . . . ?
C34 C35 C43 C42 -179.4(10) . . . . ?
C34 C35 C43 C44 2.1(18) . . . . ?
C35 C36 C37 C38 -179.6(11) . . . . ?
C35 C36 C37 C42 -1.1(12) . . . . ?
C35 C43 C44 C45 1.9(18) . . . . ?
C35 C43 C44 C46 -175.7(10) . . . . ?
C36 C35 C43 C42 -0.7(11) . . . . ?
C36 C35 C43 C44 -179.2(10) . . . . ?
C36 C37 C38 C39 -179.9(11) . . . . ?
C36 C37 C42 C41 -178.4(9) . . . . ?
C36 C37 C42 C43 0.7(12) . . . . ?
C37 C38 C39 F4 177.7(11) . . . . ?
C37 C38 C39 C40 -2.9(19) . . . . ?
C37 C42 C43 C35 0.0(12) . . . . ?
C37 C42 C43 C44 178.6(10) . . . . ?
C38 C37 C42 C41 0.2(16) . . . . ?
C38 C37 C42 C43 179.3(10) . . . . ?
C38 C39 C40 F3 179.5(11) . . . . ?
C38 C39 C40 C41 2(2) . . . . ?
C39 C40 C41 C42 0(2) . . . . ?
C40 C41 C42 C37 -1.1(17) . . . . ?
C40 C41 C42 C43 -179.9(12) . . . . ?
C41 C42 C43 C35 178.9(11) . . . . ?
C41 C42 C43 C44 -2.6(19) . . . . ?
C42 C37 C38 C39 1.8(17) . . . . ?
C42 C43 C44 C45 -176.4(11) . . . . ?
C42 C43 C44 C46 6.0(17) . . . . ?
C43 C35 C36 O2 -177.4(12) . . . . ?
C43 C35 C36 C37 1.1(12) . . . . ?
C1_1 C15 C16 S2 -3.9(17) . . . . ?
C1_1 C15 C16 C17 -179.9(9) . . . . ?
C1_1 C2_1 C3_1 C4_1 168.5(14) . . . . ?
C1_1 C2_1 C7_1 C8_1 -79.3(16) . . . . ?
C2_1 C3_1 C4_1 C5_1 179.5(16) . . . . ?
C2_1 C7_1 C8_1 C9_1 175.0(12) . . . . ?
C3_1 C2_1 C7_1 C8_1 149.4(14) . . . . ?
C3_1 C4_1 C5_1 C6_1 -164.9(18) . . . . ?
C7_1 C2_1 C3_1 C4_1 -61.7(19) . . . . ?
C7_1 C8_1 C9_1 C10_1 152.2(19) . . . . ?
C8_1 C9_1 C10_1 C11_1 -173.8(18) . . . . ?
C9_1 C10_1 C11_1 C12_1 179(2) . . . . ?
C1_2 C32 C33 S4 -179.9(9) . . . . ?
C1_2 C32 C33 C34 1.7(17) . . . . ?
C1_2 C2_2 C3_2 C4_2 151.0(15) . . . . ?
C1_2 C2_2 C7_2 C8_2 -92.8(18) . . . . ?
C2_2 C3_2 C4_2 C5_2 163.8(13) . . . . ?
C2_2 C7_2 C8_2 C9_2 -172.6(12) . . . . ?
C3_2 C2_2 C7_2 C8_2 138.8(15) . . . . ?
C3_2 C4_2 C5_2 C6_2 111(2) . . . . ?
C7_2 C2_2 C3_2 C4_2 -78.5(17) . . . . ?
C7_2 C8_2 C9_2 C10_2 -113(2) . . . . ?
C8_2 C9_2 C10_2 C11_2 180(2) . . . . ?
C9_2 C10_2 C11_2 C12_2 173(3) . . . . ?
C1_3 N4 C24 C23 -167.3(9) . . . . ?
C1_3 N4 C24 C25 13.5(18) . . . . ?
C1_3 N4 C29 C28 169.2(8) . . . . ?
C1_3 N4 C29 C30 -14.1(17) . . . . ?
C1_3 C2_3 C3_3 C4_3 167.4(13) . . . . ?
C1_3 C2_3 C5_3 C6_3 -69.2(15) . . . . ?
C2_3 C5_3 C6_3 C7_3 94.6(16) . . . . ?
C3_3 C2_3 C5_3 C6_3 150.0(13) . . . . ?
C5_3 C2_3 C3_3 C4_3 -54(2) . . . . ?
C5_3 C6_3 C7_3 C8_3 148.7(15) . . . . ?
C1_4 N3 C18 C17 -9.8(18) . . . . ?
C1_4 N3 C18 C19 171.7(9) . . . . ?
C1_4 N3 C25 C20 -170.5(9) . . . . ?
C1_4 N3 C25 C24 11.8(19) . . . . ?
C1_4 C2_4 C3_4 C4_4 -54.3(16) . . . . ?
C1_4 C2_4 C5_4 C6_4 -172.9(12) . . . . ?
C2_4 C5_4 C6_4 C7_4 157.9(15) . . . . ?
C3_4 C2_4 C5_4 C6_4 57.6(15) . . . . ?
C5_4 C2_4 C3_4 C4_4 75.5(16) . . . . ?
C5_4 C6_4 C7_4 C8_4 170.3(16) . . . . ?

loop_
_smtbx_masks_void_nr
_smtbx_masks_void_average_x
_smtbx_masks_void_average_y
_smtbx_masks_void_average_z
_smtbx_masks_void_volume
_smtbx_masks_void_count_electrons
_smtbx_masks_void_content
1 0.000 0.193 0.750 61.1 5.9 ?
2 -0.040 0.048 -0.845 3754.9 431.5 ?
3 0.000 0.807 0.250 61.1 5.9 ?
4 0.242 0.500 0.481 7.2 0.9 ?
5 0.242 0.500 0.981 7.2 1.0 ?
6 0.258 0.000 0.019 7.2 1.0 ?
7 0.258 0.000 0.519 7.2 1.0 ?
8 0.500 0.307 0.250 61.1 5.9 ?
9 0.500 0.693 0.750 61.1 5.9 ?
10 0.742 0.000 0.481 7.2 0.9 ?
11 0.742 0.000 0.981 7.2 1.0 ?
12 0.758 0.500 0.019 7.2 1.0 ?
13 0.758 0.500 0.519 7.2 1.0 ?
